data_4504574
loop_
_publ_author_name
'Zhang, Guoqi'
'Yang, Guoqiang'
'Ma, Jin Shi'

_publ_section_title
;
 Versatile Framework Solids Constructed from Divalent Transition Metals
 and Citric Acid:&#x2009; Syntheses, Crystal Structures, and Thermal
 Behaviors
;
_journal_issue 2
_journal_name_full 'Crystal Growth &amp; Design'
_journal_page_first 375
_journal_paper_doi 10.1021/cg0503245
_journal_volume 6
_journal_year 2006
_chemical_formula_sum 'C12 H14 O16 Zn3'
_chemical_formula_weight 610.34
_chemical_name_systematic
; 
 ? 
;
_space_group_IT_number 14
_symmetry_cell_setting monoclinic
_symmetry_space_group_name_Hall '-P 2ybc'
_symmetry_space_group_name_H-M 'P 1 21/c 1'
_atom_sites_solution_hydrogens geom
_atom_sites_solution_primary direct
_atom_sites_solution_secondary difmap
_audit_creation_method SHELXL-97
_cell_angle_alpha 90.00
_cell_angle_beta 102.63(3)
_cell_angle_gamma 90.00
_cell_formula_units_Z 2
_cell_length_a 6.1705(12)
_cell_length_b 14.546(3)
_cell_length_c 9.5595(19)
_cell_measurement_reflns_used 7568
_cell_measurement_temperature 293(2)
_cell_measurement_theta_max 27.46
_cell_measurement_theta_min 2.59
_cell_volume 837.3(3)
_computing_cell_refinement 'Rapid Auto(Rigaku 2001)'
_computing_data_collection 'Rapid Auto(Rigaku 2001)'
_computing_data_reduction 'Rapid Auto(Rigaku 2001)'
_computing_structure_refinement 'SHELXL-97 (Sheldrick, 1997)'
_computing_structure_solution 'SHELXS-97 (Sheldrick, 1990)'
_diffrn_ambient_temperature 293(2)
_diffrn_measured_fraction_theta_full 0.995
_diffrn_measured_fraction_theta_max 0.995
_diffrn_measurement_device_type 'Rigaku Raxis Rapid IP'
_diffrn_measurement_method '\w Oscillation'
_diffrn_radiation_monochromator graphite
_diffrn_radiation_source 'Rotating Anode'
_diffrn_radiation_type MoK\a
_diffrn_radiation_wavelength 0.71073
_diffrn_reflns_av_R_equivalents 0.0366
_diffrn_reflns_av_sigmaI/netI 0.0291
_diffrn_reflns_limit_h_max 7
_diffrn_reflns_limit_h_min -7
_diffrn_reflns_limit_k_max 18
_diffrn_reflns_limit_k_min -18
_diffrn_reflns_limit_l_max 12
_diffrn_reflns_limit_l_min -12
_diffrn_reflns_number 7568
_diffrn_reflns_theta_full 27.46
_diffrn_reflns_theta_max 27.46
_diffrn_reflns_theta_min 2.59
_exptl_absorpt_coefficient_mu 4.359
_exptl_absorpt_correction_T_max 0.2649
_exptl_absorpt_correction_T_min 0.2541
_exptl_absorpt_correction_type empirical
_exptl_absorpt_process_details Abscor
_exptl_crystal_colour colorless
_exptl_crystal_density_diffrn 2.421
_exptl_crystal_density_method 'not measured'
_exptl_crystal_description block
_exptl_crystal_F_000 608
_exptl_crystal_size_max 0.43
_exptl_crystal_size_mid 0.43
_exptl_crystal_size_min 0.41
_refine_diff_density_max 0.440
_refine_diff_density_min -0.630
_refine_diff_density_rms 0.137
_refine_ls_extinction_method none
_refine_ls_goodness_of_fit_ref 1.070
_refine_ls_hydrogen_treatment mixed
_refine_ls_matrix_type full
_refine_ls_number_parameters 154
_refine_ls_number_reflns 1899
_refine_ls_number_restraints 0
_refine_ls_restrained_S_all 1.070
_refine_ls_R_factor_all 0.0262
_refine_ls_R_factor_gt 0.0232
_refine_ls_shift/su_max 0.001
_refine_ls_shift/su_mean 0.000
_refine_ls_structure_factor_coef Fsqd
_refine_ls_weighting_details 'calc w=1/[\s^2^(Fo^2^)+(0.0335P)^2^+0.3513P] where P=(Fo^2^+2Fc^2^)/3'
_refine_ls_weighting_scheme calc
_refine_ls_wR_factor_gt 0.0604
_refine_ls_wR_factor_ref 0.0616
_reflns_number_gt 1748
_reflns_number_total 1899
_reflns_threshold_expression >2sigma(I)
_cod_data_source_file cg0503245si20050906_104340.cif
_cod_data_source_block 3
_cod_depositor_comments
;
The following automatic conversions were performed:
'_atom_site_symetry_multiplicity' tag replaced with
'_atom_site_symmetry_multiplicity'.

Automatic conversion script
Id: cif_correct_tags 1440 2010-10-19 06:21:57Z saulius 

The following automatic conversions were performed:

'_symmetry_cell_setting' value 'Monoclinic' changed to 'monoclinic'
according to /home/saulius/struct/CIF-dictionaries/cif_core.dic
dictionary named 'cif_core.dic' version 2.4.1 from
2010-06-29.

'_exptl_absorpt_correction_type' value 'Empirical'
changed to 'empirical' according to
/home/saulius/struct/CIF-dictionaries/cif_core.dic dictionary named
'cif_core.dic' version 2.4.1 from 2010-06-29.

Automatic conversion script
Id: cif_fix_values 1715 2011-07-08 13:25:40Z adriana 
;
_cod_original_sg_symbol_H-M P2(1)/c
_cod_database_code 4504574

loop_
_symmetry_equiv_pos_as_xyz
'x, y, z'
'-x, y+1/2, -z+1/2'
'-x, -y, -z'
'x, -y-1/2, z-1/2'

loop_
_atom_site_label
_atom_site_type_symbol
_atom_site_fract_x
_atom_site_fract_y
_atom_site_fract_z
_atom_site_U_iso_or_equiv
_atom_site_adp_type
_atom_site_occupancy
_atom_site_symmetry_multiplicity
_atom_site_calc_flag
_atom_site_refinement_flags
Zn2 Zn 0.12173(4) 0.394869(16) 0.33620(2) 0.01718(9) Uani 1 1 d .
Zn1 Zn 0.5000 0.5000 1.0000 0.01650(10) Uani 1 2 d S
O8 O -0.1725(3) 0.40253(11) 0.39945(19) 0.0221(3) Uani 1 1 d .
H8A H -0.251(7) 0.435(3) 0.355(4) 0.060(12) Uiso 1 1 d .
H8B H -0.170(5) 0.422(2) 0.478(4) 0.038(9) Uiso 1 1 d .
O7 O 0.3341(3) 0.29550(10) 0.44469(15) 0.0216(3) Uani 1 1 d .
O6 O 0.2923(3) 0.41352(12) 0.57575(19) 0.0328(4) Uani 1 1 d .
O1 O 0.4511(2) 0.37405(11) 0.88605(15) 0.0161(3) Uani 1 1 d .
H1A H 0.428(5) 0.325(2) 0.912(3) 0.034(8) Uiso 1 1 d .
O2 O 0.5912(2) 0.53183(10) 0.81322(16) 0.0199(3) Uani 1 1 d .
O3 O 0.7981(2) 0.47160(11) 0.67626(16) 0.0205(3) Uani 1 1 d .
O4 O 0.8169(3) 0.44846(11) 1.08524(16) 0.0236(3) Uani 1 1 d .
O5 O 1.0370(3) 0.32923(11) 1.15210(15) 0.0215(3) Uani 1 1 d .
C6 C 0.3846(3) 0.33986(14) 0.5630(2) 0.0168(4) Uani 1 1 d .
C5 C 0.5631(3) 0.30174(13) 0.6826(2) 0.0160(4) Uani 1 1 d .
H5A H 0.6940 0.2887 0.6454 0.019 Uiso 1 1 calc R
H5B H 0.5116 0.2441 0.7146 0.019 Uiso 1 1 calc R
C1 C 0.6281(3) 0.36609(13) 0.8113(2) 0.0132(4) Uani 1 1 d .
C2 C 0.6726(3) 0.46366(13) 0.7625(2) 0.0144(4) Uani 1 1 d .
C3 C 0.8406(3) 0.32969(14) 0.9117(2) 0.0173(4) Uani 1 1 d .
H3B H 0.8242 0.2640 0.9235 0.021 Uiso 1 1 calc R
H3A H 0.9640 0.3388 0.8653 0.021 Uiso 1 1 calc R
C4 C 0.8990(3) 0.37336(14) 1.0585(2) 0.0156(4) Uani 1 1 d .

loop_
_atom_site_aniso_label
_atom_site_aniso_U_11
_atom_site_aniso_U_22
_atom_site_aniso_U_33
_atom_site_aniso_U_23
_atom_site_aniso_U_13
_atom_site_aniso_U_12
Zn2 0.01837(14) 0.01598(14) 0.01534(13) 0.00054(8) -0.00035(9) 0.00037(8)
Zn1 0.01991(17) 0.01600(18) 0.01398(16) -0.00147(11) 0.00455(12) 0.00381(12)
O8 0.0242(8) 0.0207(8) 0.0220(8) 0.0000(6) 0.0066(7) 0.0033(6)
O7 0.0259(8) 0.0231(8) 0.0131(6) -0.0020(6) -0.0015(6) 0.0032(6)
O6 0.0386(10) 0.0221(8) 0.0302(9) -0.0032(7) -0.0085(7) 0.0147(7)
O1 0.0187(7) 0.0142(7) 0.0173(7) -0.0003(5) 0.0077(6) -0.0012(6)
O2 0.0275(7) 0.0125(7) 0.0211(7) 0.0019(6) 0.0084(6) 0.0021(6)
O3 0.0246(7) 0.0211(7) 0.0177(7) -0.0015(6) 0.0090(6) -0.0042(6)
O4 0.0234(7) 0.0226(8) 0.0219(7) -0.0074(6) -0.0018(6) 0.0052(6)
O5 0.0242(7) 0.0219(8) 0.0147(7) 0.0004(6) -0.0039(6) 0.0047(6)
C6 0.0170(9) 0.0164(9) 0.0160(9) 0.0018(7) 0.0014(7) -0.0005(7)
C5 0.0213(9) 0.0131(9) 0.0127(8) -0.0012(7) 0.0018(7) 0.0034(7)
C1 0.0148(8) 0.0136(9) 0.0106(8) -0.0008(7) 0.0014(7) 0.0013(7)
C2 0.0157(8) 0.0156(9) 0.0106(8) 0.0003(7) 0.0001(7) -0.0013(7)
C3 0.0187(9) 0.0186(10) 0.0129(8) -0.0005(7) -0.0005(7) 0.0061(8)
C4 0.0139(8) 0.0181(9) 0.0141(9) -0.0001(7) 0.0017(7) -0.0012(7)

loop_
_atom_type_symbol
_atom_type_description
_atom_type_scat_dispersion_real
_atom_type_scat_dispersion_imag
_atom_type_scat_source
C C 0.0033 0.0016 'International Tables Vol C Tables 4.2.6.8 and 6.1.1.4'
H H 0.0000 0.0000 'International Tables Vol C Tables 4.2.6.8 and 6.1.1.4'
O O 0.0106 0.0060 'International Tables Vol C Tables 4.2.6.8 and 6.1.1.4'
Zn Zn 0.2839 1.4301 'International Tables Vol C Tables 4.2.6.8 and 6.1.1.4'

loop_
_geom_angle_atom_site_label_1
_geom_angle_atom_site_label_2
_geom_angle_atom_site_label_3
_geom_angle
_geom_angle_site_symmetry_1
_geom_angle_site_symmetry_3
O5 Zn2 O3 115.80(6) 1_454 3_666
O5 Zn2 O8 102.24(7) 1_454 .
O3 Zn2 O8 102.18(6) 3_666 .
O5 Zn2 O7 97.15(6) 1_454 .
O3 Zn2 O7 124.47(6) 3_666 .
O8 Zn2 O7 113.39(7) . .
O5 Zn2 O6 156.07(6) 1_454 .
O3 Zn2 O6 83.18(6) 3_666 .
O8 Zn2 O6 86.67(8) . .
O7 Zn2 O6 59.07(6) . .
O5 Zn2 C6 127.30(7) 1_454 .
O3 Zn2 C6 103.61(6) 3_666 .
O8 Zn2 C6 102.02(7) . .
O7 Zn2 C6 30.15(6) . .
O6 Zn2 C6 28.96(6) . .
O2 Zn1 O2 180.000(1) 3_667 .
O2 Zn1 O4 89.48(7) 3_667 .
O2 Zn1 O4 90.52(7) . .
O2 Zn1 O4 90.52(7) 3_667 3_667
O2 Zn1 O4 89.48(7) . 3_667
O4 Zn1 O4 180.0 . 3_667
O2 Zn1 O1 77.39(6) 3_667 3_667
O2 Zn1 O1 102.61(6) . 3_667
O4 Zn1 O1 95.40(6) . 3_667
O4 Zn1 O1 84.61(6) 3_667 3_667
O2 Zn1 O1 102.61(6) 3_667 .
O2 Zn1 O1 77.39(6) . .
O4 Zn1 O1 84.61(6) . .
O4 Zn1 O1 95.39(6) 3_667 .
O1 Zn1 O1 180.0 3_667 .
C6 O7 Zn2 95.50(12) . .
C6 O6 Zn2 85.44(13) . .
C1 O1 Zn1 106.71(11) . .
C2 O2 Zn1 111.65(12) . .
C2 O3 Zn2 108.83(13) . 3_666
C4 O4 Zn1 128.27(14) . .
C4 O5 Zn2 113.06(14) . 1_656
O6 C6 O7 119.80(18) . .
O6 C6 C5 121.44(18) . .
O7 C6 C5 118.73(17) . .
O6 C6 Zn2 65.60(11) . .
O7 C6 Zn2 54.34(10) . .
C5 C6 Zn2 171.09(14) . .
C6 C5 C1 113.86(16) . .
O1 C1 C5 110.87(15) . .
O1 C1 C2 106.42(15) . .
C5 C1 C2 110.72(15) . .
O1 C1 C3 110.79(15) . .
C5 C1 C3 109.20(15) . .
C2 C1 C3 108.80(15) . .
O3 C2 O2 122.53(18) . .
O3 C2 C1 117.50(17) . .
O2 C2 C1 119.91(17) . .
C4 C3 C1 115.60(16) . .
O4 C4 O5 122.46(19) . .
O4 C4 C3 122.06(18) . .
O5 C4 C3 115.48(18) . .

loop_
_geom_bond_atom_site_label_1
_geom_bond_atom_site_label_2
_geom_bond_distance
_geom_bond_site_symmetry_2
Zn2 O5 1.9698(15) 1_454
Zn2 O3 2.0143(16) 3_666
Zn2 O8 2.0381(18) .
Zn2 O7 2.0708(16) .
Zn2 O6 2.3176(18) .
Zn2 C6 2.537(2) .
Zn1 O2 2.0391(15) 3_667
Zn1 O2 2.0391(15) .
Zn1 O4 2.0865(16) .
Zn1 O4 2.0865(16) 3_667
Zn1 O1 2.1191(15) 3_667
Zn1 O1 2.1191(15) .
O7 C6 1.280(2) .
O6 C6 1.232(3) .
O1 C1 1.434(2) .
O2 C2 1.256(2) .
O3 C2 1.254(2) .
O3 Zn2 2.0143(16) 3_666
O4 C4 1.254(3) .
O5 C4 1.267(2) .
O5 Zn2 1.9698(15) 1_656
C6 C5 1.509(3) .
C5 C1 1.528(3) .
C1 C2 1.537(3) .
C1 C3 1.540(3) .
C3 C4 1.511(3) .
